data_1554860
loop_
_publ_author_name
'Saha, Subrata'
'Santra, Saikat'
'Ghosh, Pradyut'

_publ_section_title
;
 [2]Pseudorotaxane composed of heteroditopic macrobicycle and pyridine
 N-oxide based axle: recognition site dependent axle orientation.
;
_journal_issue 8
_journal_name_full 'Organic letters'
_journal_page_first 1854
_journal_page_last 1857
_journal_paper_doi 10.1021/acs.orglett.5b00470
_journal_volume 17
_journal_year 2015
_chemical_formula_sum 'C60 H78 Cl6 N10 O10'
_chemical_formula_weight 1312.02
_space_group_IT_number 15
_space_group_name_Hall '-C 2yc'
_space_group_name_H-M_alt 'C 1 2/c 1'
_symmetry_cell_setting monoclinic
_symmetry_space_group_name_H-M 'C 1 2/c 1'
_atom_sites_solution_hydrogens geom
_atom_sites_solution_primary direct
_atom_sites_solution_secondary difmap
_audit_creation_method SHELXL-97
_cell_angle_alpha 90.00
_cell_angle_beta 114.2071(19)
_cell_angle_gamma 90.00
_cell_formula_units_Z 8
_cell_length_a 22.9779(17)
_cell_length_b 30.564(2)
_cell_length_c 22.926(2)
_cell_measurement_temperature 293(2)
_cell_volume 14685.1(19)
_computing_cell_refinement 'BRUKER APEX II'
_computing_data_collection 'BRUKER APEX II'
_computing_data_reduction 'BRUKER AXS SAINT'
_computing_molecular_graphics 'BRUKER SHELXTL'
_computing_publication_material 'MERCURY 1.4'
_computing_structure_refinement 'SHELXL-97 (Sheldrick, 1997)'
_computing_structure_solution 'SHELXS-97 (Sheldrick, 1990)'
_diffrn_ambient_temperature 293(2)
_diffrn_detector_area_resol_mean 3
_diffrn_measured_fraction_theta_full 0.997
_diffrn_measured_fraction_theta_max 0.997
_diffrn_measurement_device_type 'BRUKER CCD AREA DETECTOR'
_diffrn_measurement_method 'OMEGA SCAN'
_diffrn_radiation_monochromator graphite
_diffrn_radiation_source 'fine-focus sealed tube'
_diffrn_radiation_type MoK\a
_diffrn_radiation_wavelength 0.71073
_diffrn_reflns_av_R_equivalents 0.0865
_diffrn_reflns_av_sigmaI/netI 0.0467
_diffrn_reflns_limit_h_max 19
_diffrn_reflns_limit_h_min -19
_diffrn_reflns_limit_k_max 26
_diffrn_reflns_limit_k_min -25
_diffrn_reflns_limit_l_max 19
_diffrn_reflns_limit_l_min -19
_diffrn_reflns_number 39741
_diffrn_reflns_theta_full 17.70
_diffrn_reflns_theta_max 17.70
_diffrn_reflns_theta_min 1.18
_exptl_absorpt_coefficient_mu 0.290
_exptl_absorpt_correction_T_max 0.9605
_exptl_absorpt_correction_T_min 0.8977
_exptl_absorpt_correction_type multi-scan
_exptl_absorpt_process_details SADABS
_exptl_crystal_colour Colorless
_exptl_crystal_density_diffrn 1.187
_exptl_crystal_density_method 'not measured'
_exptl_crystal_description Block
_exptl_crystal_F_000 5520
_exptl_crystal_size_max 0.38
_exptl_crystal_size_mid 0.30
_exptl_crystal_size_min 0.14
_platon_squeeze_details
;
;
_refine_diff_density_max 1.369
_refine_diff_density_min -0.696
_refine_diff_density_rms 0.120
_refine_ls_extinction_method none
_refine_ls_goodness_of_fit_ref 2.263
_refine_ls_hydrogen_treatment constr
_refine_ls_matrix_type fullcycle
_refine_ls_number_parameters 678
_refine_ls_number_reflns 4812
_refine_ls_number_restraints 8
_refine_ls_restrained_S_all 2.262
_refine_ls_R_factor_all 0.1890
_refine_ls_R_factor_gt 0.1709
_refine_ls_shift/su_max 0.112
_refine_ls_shift/su_mean 0.006
_refine_ls_structure_factor_coef Fsqd
_refine_ls_weighting_details 'calc w=1/[\s^2^(Fo^2^)+(0.2000P)^2^+0.0000P] where P=(Fo^2^+2Fc^2^)/3'
_refine_ls_weighting_scheme calc
_refine_ls_wR_factor_gt 0.4969
_refine_ls_wR_factor_ref 0.5109
_reflns_number_gt 3690
_reflns_number_total 4812
_reflns_threshold_expression >2sigma(I)
_cod_data_source_file ol5b00470_si_002.cif
_cod_data_source_block t1
_cod_depositor_comments
;
The following automatic conversions were performed:

data item '_exptl_absorpt_correction_type' value 'MULTI-SCAN' was
changed to 'multi-scan' in accordance with the
/home/saulius/struct/COD-crude-data/automatic-downloads/DataCite-retrospective/ACS/depositions/lib/dictionaries/cif_core.dic
dictionary named 'cif_core.dic' version 2.4.2 last updated on
2011-04-26.

data item '_symmetry_cell_setting' value 'Monoclinic' was changed to
'monoclinic' in accordance with the
/home/saulius/struct/COD-crude-data/automatic-downloads/DataCite-retrospective/ACS/depositions/lib/dictionaries/cif_core.dic
dictionary named 'cif_core.dic' version 2.4.2 last updated on
2011-04-26.

Automatic conversion script
Id: cif_fix_values 6909 2019-04-08 15:41:33Z antanas 
;
_cod_original_cell_volume 14685(2)
_cod_original_sg_symbol_H-M C2/c
_cod_database_code 1554860

loop_
_symmetry_equiv_pos_as_xyz
'x, y, z'
'-x, y, -z+1/2'
'x+1/2, y+1/2, z'
'-x+1/2, y+1/2, -z+1/2'
'-x, -y, -z'
'x, -y, z-1/2'
'-x+1/2, -y+1/2, -z'
'x+1/2, -y+1/2, z-1/2'

loop_
_atom_site_label
_atom_site_type_symbol
_atom_site_fract_x
_atom_site_fract_y
_atom_site_fract_z
_atom_site_U_iso_or_equiv
_atom_site_adp_type
_atom_site_occupancy
_atom_site_symmetry_multiplicity
_atom_site_calc_flag
_atom_site_refinement_flags
_atom_site_disorder_assembly
_atom_site_disorder_group
C12 C -0.0272(8) 0.9216(6) 0.5581(7) 0.050(5) Uani 1 1 d . . .
H12 H -0.0471 0.9381 0.5210 0.060 Uiso 1 1 calc R . .
C14 C 0.0040(6) 0.8502(5) 0.6077(6) 0.029(4) Uani 1 1 d . . .
C11 C -0.0002(6) 0.9424(4) 0.6160(6) 0.024(4) Uiso 1 1 d . . .
C35 C 0.2096(8) 0.8965(5) 0.9701(9) 0.057(5) Uani 1 1 d . . .
H35 H 0.2344 0.9103 1.0084 0.068 Uiso 1 1 calc R . .
C10 C -0.0365(9) 1.0128(6) 0.5726(8) 0.067(6) Uani 1 1 d . . .
H10A H -0.0806 1.0074 0.5653 0.080 Uiso 1 1 calc R . .
H10B H -0.0311 1.0052 0.5341 0.080 Uiso 1 1 calc R . .
C16 C 0.0320(7) 0.9181(5) 0.6691(8) 0.048(5) Uani 1 1 d . . .
H16 H 0.0526 0.9319 0.7084 0.057 Uiso 1 1 calc R . .
C36 C 0.2077(9) 0.8496(6) 0.9634(9) 0.069(6) Uani 1 1 d . . .
H36 H 0.2326 0.8325 0.9982 0.083 Uiso 1 1 calc R . .
C34 C 0.1732(8) 0.9190(5) 0.9173(8) 0.049(5) Uani 1 1 d . . .
C41 C 0.1839(8) 0.7194(4) 0.8439(8) 0.063(6) Uani 1 1 d D . .
H41A H 0.1437 0.7072 0.8405 0.075 Uiso 1 1 calc R . .
H41B H 0.2170 0.7089 0.8835 0.075 Uiso 1 1 calc R . .
C37 C 0.1726(9) 0.8308(5) 0.9105(8) 0.053(5) Uani 1 1 d . . .
C23 C 0.3323(8) 0.8166(5) 0.6919(9) 0.055(5) Uani 1 1 d . . .
C13 C -0.0255(7) 0.8769(5) 0.5541(8) 0.042(4) Uiso 1 1 d . . .
H13 H -0.0447 0.8639 0.5141 0.050 Uiso 1 1 calc R . .
C15 C 0.0344(8) 0.8721(5) 0.6655(8) 0.050(5) Uani 1 1 d . . .
H15 H 0.0568 0.8562 0.7025 0.060 Uiso 1 1 calc R . .
C17 C 0.0041(8) 0.8016(5) 0.6030(7) 0.045(5) Uiso 1 1 d . . .
H17A H -0.0390 0.7912 0.5924 0.054 Uiso 1 1 calc R . .
H17B H 0.0150 0.7939 0.5677 0.054 Uiso 1 1 calc R . .
C40 C 0.1714(9) 0.7791(5) 0.9048(8) 0.055(5) Uani 1 1 d . . .
H40A H 0.2049 0.7668 0.9427 0.066 Uiso 1 1 calc R . .
H40B H 0.1309 0.7682 0.9023 0.066 Uiso 1 1 calc R . .
C19 C 0.0885(8) 0.7083(5) 0.7075(7) 0.048(5) Uani 1 1 d . . .
H19A H 0.0782 0.7137 0.7439 0.058 Uiso 1 1 calc R . .
H19B H 0.0840 0.6771 0.6985 0.058 Uiso 1 1 calc R . .
C39 C 0.1355(9) 0.9019(6) 0.8633(8) 0.060(6) Uani 1 1 d . . .
H39 H 0.1104 0.9193 0.8288 0.072 Uiso 1 1 calc R . .
C22 C 0.3234(8) 0.7697(5) 0.6929(8) 0.050(5) Uiso 1 1 d . . .
H22A H 0.3582 0.7569 0.7292 0.060 Uiso 1 1 calc R . .
H22B H 0.3233 0.7567 0.6542 0.060 Uiso 1 1 calc R . .
C24 C 0.3030(8) 0.8407(5) 0.6336(8) 0.058(5) Uani 1 1 d . . .
H24 H 0.2805 0.8255 0.5958 0.069 Uiso 1 1 calc R . .
C18 C 0.0422(9) 0.7328(5) 0.6505(8) 0.058(5) Uani 1 1 d . . .
H18A H 0.0503 0.7254 0.6133 0.070 Uiso 1 1 calc R . .
H18B H -0.0009 0.7235 0.6421 0.070 Uiso 1 1 calc R . .
C38 C 0.1342(9) 0.8542(6) 0.8588(9) 0.064(5) Uiso 1 1 d . . .
H38 H 0.1077 0.8402 0.8212 0.076 Uiso 1 1 calc R . .
C21 C 0.2457(8) 0.7141(5) 0.6876(9) 0.058(5) Uani 1 1 d . . .
H21A H 0.2526 0.7033 0.6511 0.070 Uiso 1 1 calc R . .
H21B H 0.2730 0.6976 0.7250 0.070 Uiso 1 1 calc R . .
C8 C 0.0765(8) 1.1113(6) 0.6388(8) 0.063(6) Uani 1 1 d . . .
H8A H 0.0511 1.1286 0.6551 0.076 Uiso 1 1 calc R . .
H8B H 0.0810 1.1275 0.6044 0.076 Uiso 1 1 calc R . .
C26 C 0.3373(8) 0.9079(6) 0.6822(8) 0.053(5) Uiso 1 1 d . . .
C42 C 0.1973(9) 0.7029(6) 0.7893(8) 0.067(6) Uani 1 1 d . . .
H42A H 0.1928 0.6713 0.7876 0.080 Uiso 1 1 calc R . .
H42B H 0.2414 0.7094 0.7981 0.080 Uiso 1 1 calc R . .
C27 C 0.3678(9) 0.8872(6) 0.7435(10) 0.074(6) Uani 1 1 d . . .
H27 H 0.3881 0.9040 0.7801 0.088 Uiso 1 1 calc R . .
C32 C 0.2176(11) 1.0342(8) 0.9553(12) 0.105(8) Uiso 1 1 d . A .
C28 C 0.3665(9) 0.8401(6) 0.7476(9) 0.065(6) Uani 1 1 d . . .
H28 H 0.3879 0.8258 0.7864 0.078 Uiso 1 1 calc R . .
C25 C 0.3071(8) 0.8856(5) 0.6312(8) 0.049(5) Uani 1 1 d . . .
H25 H 0.2876 0.8999 0.5922 0.058 Uiso 1 1 calc R . .
C31A C 0.2415(15) 1.0860(11) 0.8795(7) 0.068(9) Uiso 0.60 1 d PD A 1
H31A H 0.2329 1.1119 0.8991 0.082 Uiso 0.60 1 calc PR A 1
H31B H 0.2873 1.0820 0.8954 0.082 Uiso 0.60 1 calc PR A 1
C31B C 0.205(2) 1.0867(16) 0.8706(14) 0.068(9) Uiso 0.40 1 d PD A 2
H31C H 0.2389 1.1041 0.9019 0.082 Uiso 0.40 1 calc PR A 2
H31D H 0.1648 1.0994 0.8657 0.082 Uiso 0.40 1 calc PR A 2
C9 C -0.0186(9) 1.0623(6) 0.5905(8) 0.061(6) Uani 1 1 d . . .
C33 C 0.2115(9) 0.9878(6) 0.9721(9) 0.067(6) Uiso 1 1 d . . .
H33A H 0.2534 0.9743 0.9911 0.081 Uiso 1 1 calc R . .
H33B H 0.1927 0.9866 1.0030 0.081 Uiso 1 1 calc R . .
C20 C 0.1805(9) 0.7078(6) 0.6768(8) 0.062(5) Uani 1 1 d . . .
H20A H 0.1717 0.6767 0.6693 0.074 Uiso 1 1 calc R . .
H20B H 0.1549 0.7226 0.6371 0.074 Uiso 1 1 calc R . .
C29 C 0.3225(11) 0.9761(6) 0.6302(11) 0.085(7) Uani 1 1 d . . .
H29A H 0.2805 0.9664 0.6009 0.102 Uiso 1 1 calc R . .
H29B H 0.3523 0.9711 0.6108 0.102 Uiso 1 1 calc R . .
N3 N 0.3189(8) 1.0369(5) 0.7005(10) 0.084(5) Uani 1 1 d . . .
H3 H 0.3220 1.0172 0.7283 0.101 Uiso 1 1 calc R . .
N2 N 0.0447(8) 1.0686(5) 0.6145(7) 0.075(5) Uani 1 1 d . . .
H2 H 0.0684 1.0465 0.6158 0.090 Uiso 1 1 calc R . .
N1 N 0.2089(10) 1.0446(5) 0.8939(7) 0.094(6) Uani 1 1 d . . .
H1 H 0.1852 1.0281 0.8627 0.112 Uiso 1 1 calc R A 1
O2 O 0.0052(5) 0.9875(3) 0.6252(5) 0.053(3) Uani 1 1 d . . .
O5 O 0.3423(6) 0.9539(4) 0.6892(6) 0.066(4) Uani 1 1 d . . .
O4 O 0.1726(5) 0.9648(3) 0.9161(5) 0.058(3) Uani 1 1 d . . .
O1 O -0.0530(6) 1.0909(4) 0.5791(6) 0.078(4) Uani 1 1 d . . .
O3 O 0.2255(11) 1.0640(5) 0.9930(7) 0.155(9) Uani 1 1 d . . .
O6 O 0.1251(6) 1.0050(4) 0.5836(5) 0.069(4) Uani 1 1 d . . .
C47 C 0.1870(7) 0.8932(5) 0.6842(7) 0.041(4) Uani 1 1 d . . .
H47 H 0.1996 0.8673 0.7073 0.049 Uiso 1 1 calc R . .
C45 C 0.1335(7) 0.9285(5) 0.5859(8) 0.039(4) Uani 1 1 d . . .
H45 H 0.1104 0.9276 0.5417 0.047 Uiso 1 1 calc R . .
C49 C 0.1788(7) 0.9713(5) 0.6823(7) 0.038(4) Uani 1 1 d . . .
H49 H 0.1850 0.9982 0.7031 0.045 Uiso 1 1 calc R . .
C46 C 0.1545(7) 0.8914(4) 0.6199(7) 0.029(4) Uani 1 1 d . . .
C48 C 0.2019(6) 0.9323(4) 0.7162(6) 0.025(4) Uiso 1 1 d . . .
C50 C 0.1401(7) 0.8482(5) 0.5880(7) 0.034(4) Uiso 1 1 d . . .
C52 C 0.1575(10) 0.7835(6) 0.4862(9) 0.069(6) Uani 1 1 d . . .
H52A H 0.1433 0.7558 0.4643 0.082 Uiso 1 1 calc R . .
H52B H 0.1868 0.7770 0.5298 0.082 Uiso 1 1 calc R . .
C51 C 0.1015(9) 0.8061(6) 0.4882(8) 0.063(6) Uani 1 1 d . . .
H51A H 0.0712 0.8115 0.4446 0.076 Uiso 1 1 calc R . .
H51B H 0.0812 0.7865 0.5075 0.076 Uiso 1 1 calc R . .
C53 C 0.1947(11) 0.8085(7) 0.4535(10) 0.097(8) Uani 1 1 d . . .
H53A H 0.1652 0.8203 0.4136 0.146 Uiso 1 1 calc R . .
H53B H 0.2233 0.7887 0.4459 0.146 Uiso 1 1 calc R . .
H53C H 0.2188 0.8318 0.4808 0.146 Uiso 1 1 calc R . .
N6 N 0.0470(6) 0.7780(4) 0.6596(6) 0.044(4) Uiso 1 1 d . . .
H6 H 0.0722 0.7905 0.6944 0.052 Uiso 1 1 calc R . .
N5 N 0.1808(6) 0.7648(4) 0.8470(6) 0.047(4) Uani 1 1 d D . .
H5 H 0.1839 0.7823 0.8191 0.057 Uiso 1 1 calc R . .
N7 N 0.1554(6) 0.7213(4) 0.7241(6) 0.046(4) Uani 1 1 d . . .
N4 N 0.2623(7) 0.7603(4) 0.6972(7) 0.060(4) Uani 1 1 d . . .
H4 H 0.2392 0.7798 0.7046 0.072 Uiso 1 1 calc R . .
N8 N 0.1145(6) 0.8472(4) 0.5227(6) 0.045(4) Uani 1 1 d . . .
H8 H 0.1060 0.8714 0.5017 0.054 Uiso 1 1 calc R . .
N9 N 0.2690(6) 0.9051(4) 0.8223(5) 0.046(4) Uani 1 1 d D . .
H9 H 0.2646 0.8797 0.8047 0.055 Uiso 1 1 calc R . .
C54 C 0.2384(7) 0.9396(6) 0.7854(7) 0.035(4) Uiso 1 1 d . . .
O7 O 0.2381(5) 0.9765(4) 0.8094(5) 0.058(3) Uani 1 1 d . . .
N10 N 0.1472(6) 0.9680(4) 0.6185(6) 0.042(4) Uani 1 1 d . . .
O8 O 0.1500(5) 0.8131(3) 0.6195(5) 0.048(3) Uani 1 1 d . . .
O12 O 0.2651(5) 0.8103(3) 0.8054(5) 0.051(3) Uani 1 1 d . . .
O19 O 0.3278(7) 1.0522(5) 0.6019(8) 0.103(5) Uani 1 1 d . . .
C66 C 0.3214(16) 1.0255(7) 0.6475(16) 0.131(11) Uani 1 1 d . . .
Cl11 Cl 0.4556(4) 0.7884(3) 0.9369(4) 0.146(3) Uani 1 1 d . . .
Cl10 Cl 0.3550(3) 0.7364(4) 0.9556(4) 0.183(5) Uani 1 1 d . . .
Cl7 Cl 0.3927(7) 0.7196(4) 0.8618(6) 0.236(6) Uani 1 1 d . . .
Cl14 Cl 0.4574(5) 0.1303(7) 0.1169(5) 0.291(9) Uani 1 1 d . . .
C79 C 0.1980(8) 1.0988(5) 0.6811(8) 0.045(5) Uiso 1 1 d . A .
C80 C 0.1442(8) 1.1021(6) 0.6937(8) 0.058(5) Uiso 1 1 d . . .
C81 C 0.1519(9) 1.0989(6) 0.7630(9) 0.069(6) Uiso 1 1 d D A .
C84 C 0.3209(9) 1.0697(6) 0.8425(10) 0.100(8) Uani 1 1 d D . .
H84A H 0.3155 1.0671 0.8817 0.150 Uiso 1 1 calc R . .
H84B H 0.3534 1.0909 0.8476 0.150 Uiso 1 1 calc R . .
H84C H 0.3332 1.0418 0.8317 0.150 Uiso 1 1 calc R . .
C85 C 0.2577(8) 1.0843(6) 0.7887(8) 0.055(5) Uiso 1 1 d D A .
C83 C 0.2110(7) 1.0897(5) 0.8060(6) 0.038(4) Uiso 1 1 d D . .
C87 C 0.1907(11) 1.1015(6) 0.6148(8) 0.082(7) Uani 1 1 d . . .
H87A H 0.1906 1.0726 0.5985 0.123 Uiso 1 1 calc R . .
H87B H 0.2255 1.1180 0.6129 0.123 Uiso 1 1 calc R . .
H87C H 0.1511 1.1158 0.5894 0.123 Uiso 1 1 calc R . .
C86 C 0.2509(9) 1.0875(6) 0.7263(8) 0.053(5) Uiso 1 1 d . . .
C82 C 0.0879(10) 1.0987(9) 0.7698(13) 0.129(9) Uiso 1 1 d D . .
H82A H 0.0905 1.0791 0.8034 0.193 Uiso 1 1 calc R A .
H82B H 0.0545 1.0893 0.7303 0.193 Uiso 1 1 calc R . .
H82C H 0.0787 1.1277 0.7798 0.193 Uiso 1 1 calc R . .
C88 C 0.3114(11) 1.0815(6) 0.7142(10) 0.088(7) Uani 1 1 d . A .
H88A H 0.3086 1.0997 0.6785 0.106 Uiso 1 1 calc R . .
H88B H 0.3483 1.0908 0.7517 0.106 Uiso 1 1 calc R . .
C89 C 0.3830(11) 0.7633(7) 0.9111(10) 0.090(7) Uiso 1 1 d . . .
H89 H 0.3502 0.7837 0.8837 0.108 Uiso 1 1 calc R . .
C99 C 0.4028(17) 0.1230(10) 0.0424(14) 0.150(12) Uani 1 1 d . . .
H99 H 0.3629 0.1197 0.0480 0.180 Uiso 1 1 calc R . .
Cl16 Cl 0.4161(4) 0.0710(3) 0.0202(4) 0.159(3) Uani 1 1 d . . .
Cl15 Cl 0.3855(5) 0.1609(3) -0.0131(5) 0.167(3) Uani 1 1 d . . .
C100 C 0.3080(7) 0.9090(6) 0.8889(6) 0.058(5) Uani 1 1 d D . .
H10C H 0.3006 0.8837 0.9105 0.070 Uiso 1 1 calc R . .
H10D H 0.2945 0.9347 0.9049 0.070 Uiso 1 1 calc R . .
C101 C 0.3986(11) 0.9556(7) 0.8851(10) 0.099(8) Uani 1 1 d D . .
H10E H 0.3680 0.9626 0.8427 0.149 Uiso 1 1 calc R . .
H10F H 0.4401 0.9526 0.8848 0.149 Uiso 1 1 calc R . .
H10G H 0.3995 0.9787 0.9139 0.149 Uiso 1 1 calc R . .
C102 C 0.3799(8) 0.9127(7) 0.9069(10) 0.090(7) Uani 1 1 d D . .
H10H H 0.4025 0.9103 0.9530 0.108 Uiso 1 1 calc R . .
H10I H 0.3932 0.8885 0.8879 0.108 Uiso 1 1 calc R . .

loop_
_atom_site_aniso_label
_atom_site_aniso_U_11
_atom_site_aniso_U_22
_atom_site_aniso_U_33
_atom_site_aniso_U_23
_atom_site_aniso_U_13
_atom_site_aniso_U_12
C12 0.060(12) 0.076(14) 0.024(11) 0.009(10) 0.029(9) 0.013(10)
C14 0.023(9) 0.048(11) 0.011(10) -0.004(10) 0.002(8) -0.018(9)
C35 0.070(14) 0.031(15) 0.059(17) 0.011(12) 0.015(12) 0.018(11)
C10 0.085(14) 0.064(14) 0.048(12) 0.012(10) 0.023(11) 0.006(12)
C16 0.046(12) 0.049(15) 0.036(12) 0.003(10) 0.005(9) 0.003(10)
C36 0.073(16) 0.08(2) 0.049(18) 0.028(14) 0.020(14) 0.029(14)
C34 0.065(13) 0.048(14) 0.043(15) 0.023(15) 0.031(12) 0.007(13)
C41 0.035(11) 0.084(17) 0.057(14) 0.005(11) 0.007(10) -0.016(10)
C37 0.078(14) 0.048(15) 0.031(13) 0.022(12) 0.020(12) 0.037(12)
C23 0.064(14) 0.043(13) 0.088(18) 0.000(15) 0.059(14) -0.013(12)
C15 0.075(14) 0.021(13) 0.035(13) 0.011(10) 0.003(11) 0.002(10)
C40 0.076(14) 0.033(13) 0.058(13) 0.031(9) 0.030(11) 0.015(10)
C19 0.079(14) 0.014(9) 0.047(12) 0.011(9) 0.022(11) -0.001(10)
C39 0.079(14) 0.065(16) 0.021(13) 0.008(11) 0.005(12) 0.029(12)
C24 0.075(15) 0.043(16) 0.056(15) -0.016(13) 0.027(12) -0.010(11)
C18 0.089(15) 0.033(12) 0.058(13) -0.004(10) 0.036(12) -0.035(11)
C21 0.067(14) 0.056(13) 0.068(13) -0.006(10) 0.043(11) 0.024(10)
C8 0.059(13) 0.088(15) 0.053(12) 0.004(11) 0.033(11) 0.007(12)
C42 0.073(14) 0.062(14) 0.068(15) 0.001(11) 0.031(13) 0.002(11)
C27 0.080(16) 0.056(16) 0.105(19) -0.009(13) 0.058(14) 0.001(12)
C28 0.060(14) 0.079(19) 0.060(15) -0.009(14) 0.027(12) 0.006(13)
C25 0.061(13) 0.033(14) 0.040(12) 0.000(10) 0.009(10) -0.002(10)
C9 0.070(19) 0.027(15) 0.058(14) -0.002(11) -0.002(13) -0.010(14)
C20 0.083(16) 0.036(12) 0.060(13) -0.004(10) 0.022(12) 0.007(10)
C29 0.101(17) 0.052(14) 0.12(2) -0.009(14) 0.061(16) -0.020(12)
N3 0.100(13) 0.042(11) 0.122(15) -0.006(10) 0.057(12) -0.003(9)
N2 0.091(16) 0.057(12) 0.066(11) -0.032(9) 0.022(11) -0.033(11)
N1 0.18(2) 0.060(12) 0.044(11) 0.009(9) 0.052(11) 0.002(12)
O2 0.064(8) 0.054(9) 0.033(7) 0.007(6) 0.010(6) -0.002(6)
O5 0.092(10) 0.038(8) 0.078(10) -0.006(7) 0.045(8) -0.007(7)
O4 0.077(8) 0.057(9) 0.047(8) 0.024(6) 0.034(7) 0.024(7)
O1 0.094(12) 0.044(10) 0.079(10) 0.009(8) 0.020(9) 0.020(9)
O3 0.31(3) 0.085(12) 0.040(9) 0.026(9) 0.044(12) 0.040(14)
O6 0.118(10) 0.032(8) 0.043(7) -0.009(6) 0.020(7) -0.008(7)
C47 0.048(11) 0.023(11) 0.042(15) 0.011(9) 0.009(10) -0.003(9)
C45 0.036(11) 0.040(13) 0.032(10) 0.007(11) 0.004(8) 0.004(9)
C49 0.047(11) 0.043(11) 0.014(10) -0.002(8) 0.004(8) 0.003(9)
C46 0.040(11) 0.020(12) 0.028(13) 0.000(10) 0.016(10) -0.011(9)
C52 0.112(18) 0.052(13) 0.058(14) -0.004(11) 0.052(13) -0.013(14)
C51 0.088(17) 0.056(15) 0.047(13) -0.009(11) 0.030(12) -0.016(13)
C53 0.13(2) 0.075(16) 0.076(16) -0.019(13) 0.029(15) -0.019(15)
N5 0.071(10) 0.037(9) 0.040(9) 0.003(7) 0.028(7) -0.003(7)
N7 0.064(10) 0.039(9) 0.031(8) -0.001(7) 0.016(8) -0.007(8)
N4 0.093(12) 0.010(8) 0.082(11) -0.009(7) 0.041(9) 0.013(8)
N8 0.064(10) 0.038(10) 0.040(10) -0.008(8) 0.030(8) 0.003(8)
N9 0.063(10) 0.046(9) 0.025(8) -0.008(7) 0.014(7) 0.000(8)
O7 0.084(9) 0.044(8) 0.032(7) -0.017(6) 0.010(6) 0.001(6)
N10 0.055(9) 0.020(9) 0.062(11) 0.010(7) 0.036(8) 0.006(7)
O8 0.083(9) 0.035(7) 0.035(7) -0.005(6) 0.032(6) 0.001(6)
O12 0.060(8) 0.045(7) 0.049(7) 0.013(6) 0.024(6) 0.009(6)
O19 0.101(12) 0.087(11) 0.107(12) -0.013(10) 0.029(10) -0.003(9)
C66 0.24(4) 0.036(14) 0.16(3) 0.032(17) 0.13(3) 0.024(17)
Cl11 0.121(6) 0.142(7) 0.169(7) 0.047(6) 0.055(5) 0.016(5)
Cl10 0.091(5) 0.339(14) 0.109(6) 0.102(7) 0.031(4) 0.016(6)
Cl7 0.282(14) 0.244(12) 0.244(12) 0.110(10) 0.171(11) 0.151(11)
Cl14 0.147(9) 0.61(3) 0.115(8) -0.100(12) 0.053(7) -0.094(12)
C84 0.13(2) 0.034(13) 0.106(18) -0.025(12) 0.017(16) -0.019(13)
C87 0.14(2) 0.053(13) 0.048(13) 0.010(10) 0.036(13) 0.007(13)
C88 0.13(2) 0.049(14) 0.080(15) 0.002(11) 0.040(15) -0.027(13)
C99 0.21(3) 0.11(2) 0.11(2) -0.03(2) 0.05(2) 0.03(2)
Cl16 0.137(7) 0.215(10) 0.098(5) 0.029(6) 0.021(5) 0.020(6)
Cl15 0.178(8) 0.114(6) 0.186(9) -0.015(6) 0.052(7) -0.009(6)
C100 0.049(14) 0.068(14) 0.062(14) 0.017(10) 0.028(11) 0.027(10)
C101 0.094(18) 0.11(2) 0.064(15) -0.010(14) -0.001(13) -0.002(16)
C102 0.09(2) 0.09(2) 0.057(14) -0.023(14) 0.004(13) -0.009(15)

loop_
_atom_type_symbol
_atom_type_description
_atom_type_scat_dispersion_real
_atom_type_scat_dispersion_imag
_atom_type_scat_source
C C 0.0033 0.0016 'International Tables Vol C Tables 4.2.6.8 and 6.1.1.4'
H H 0.0000 0.0000 'International Tables Vol C Tables 4.2.6.8 and 6.1.1.4'
N N 0.0061 0.0033 'International Tables Vol C Tables 4.2.6.8 and 6.1.1.4'
O O 0.0106 0.0060 'International Tables Vol C Tables 4.2.6.8 and 6.1.1.4'
Cl Cl 0.1484 0.1585 'International Tables Vol C Tables 4.2.6.8 and 6.1.1.4'

loop_
_geom_angle_atom_site_label_1
_geom_angle_atom_site_label_2
_geom_angle_atom_site_label_3
_geom_angle
C11 C12 C13 120.8(15)
C15 C14 C13 115.4(14)
C15 C14 C17 122.2(14)
C13 C14 C17 122.3(14)
C16 C11 C12 118.7(15)
C16 C11 O2 115.1(14)
C12 C11 O2 125.6(15)
C34 C35 C36 115.7(18)
O2 C10 C9 106.8(15)
C11 C16 C15 120.8(15)
C37 C36 C35 121.7(18)
C39 C34 C35 125.4(18)
C39 C34 O4 112.8(18)
C35 C34 O4 122(2)
N5 C41 C42 114.3(15)
C36 C37 C38 121.4(19)
C36 C37 C40 120.5(17)
C38 C37 C40 118(2)
C28 C23 C24 117.7(16)
C28 C23 C22 122(2)
C24 C23 C22 120(2)
C12 C13 C14 122.8(16)
C14 C15 C16 121.3(15)
N6 C17 C14 116.7(13)
N5 C40 C37 111.3(12)
N7 C19 C18 112.3(13)
C34 C39 C38 117.1(17)
C23 C22 N4 109.8(13)
C25 C24 C23 122.4(17)
N6 C18 C19 112.3(14)
C37 C38 C39 118.5(18)
C20 C21 N4 110.3(14)
N2 C8 C80 108.3(15)
C25 C26 O5 128.3(18)
C25 C26 C27 121.5(18)
O5 C26 C27 110.0(18)
C41 C42 N7 115.7(14)
C26 C27 C28 119.2(19)
O3 C32 N1 118(2)
O3 C32 C33 122(3)
N1 C32 C33 120(2)
C23 C28 C27 118.2(19)
C26 C25 C24 120.9(17)
C83 C31A N1 104.2(18)
N1 C31B C83 114(3)
O1 C9 N2 121.4(19)
O1 C9 C10 127(2)
N2 C9 C10 111(2)
O4 C33 C32 109.3(18)
C21 C20 N7 122.1(15)
O5 C29 C66 104.7(19)
C66 N3 C88 121.6(19)
C9 N2 C8 124.2(17)
C32 N1 C31B 125(2)
C32 N1 C31A 121.2(18)
C31B N1 C31A 29(2)
C11 O2 C10 115.0(12)
C26 O5 C29 113.0(14)
C34 O4 C33 118.8(15)
C46 C47 C48 121.7(14)
C46 C45 N10 118.2(14)
N10 C49 C48 116.9(14)
C45 C46 C47 120.0(14)
C45 C46 C50 120.7(15)
C47 C46 C50 119.2(15)
C47 C48 C49 119.4(14)
C47 C48 C54 127.8(15)
C49 C48 C54 112.8(14)
O8 C50 N8 120.2(14)
O8 C50 C46 121.8(15)
N8 C50 C46 118.1(14)
C51 C52 C53 116.5(17)
N8 C51 C52 115.7(16)
C18 N6 C17 111.9(13)
C41 N5 C40 111.5(13)
C20 N7 C19 114.3(13)
C20 N7 C42 109.8(13)
C19 N7 C42 109.1(12)
C21 N4 C22 112.0(12)
C50 N8 C51 121.2(14)
C54 N9 C100 122.7(13)
O7 C54 N9 121.4(14)
O7 C54 C48 120.1(15)
N9 C54 C48 118.4(14)
C49 N10 O6 118.9(13)
C49 N10 C45 123.6(14)
O6 N10 C45 117.5(14)
N3 C66 O19 128(2)
N3 C66 C29 121(2)
O19 C66 C29 111(2)
C86 C79 C80 118.9(16)
C86 C79 C87 121.6(17)
C80 C79 C87 118.7(16)
C79 C80 C81 118.7(15)
C79 C80 C8 121.3(15)
C81 C80 C8 119.9(15)
C83 C81 C80 115.4(14)
C83 C81 C82 130.3(18)
C80 C81 C82 113.3(17)
C83 C85 C86 123.5(15)
C83 C85 C84 114.8(16)
C86 C85 C84 121.4(17)
C85 C83 C81 121.1(14)
C85 C83 C31A 105.2(18)
C81 C83 C31A 133.6(19)
C85 C83 C31B 134(3)
C81 C83 C31B 105(2)
C31A C83 C31B 29(2)
C79 C86 C85 121.7(17)
C79 C86 C88 121.0(17)
C85 C86 C88 116.9(16)
N3 C88 C86 110.8(16)
Cl10 C89 Cl11 126.1(14)
Cl10 C89 Cl7 101.4(13)
Cl11 C89 Cl7 101.1(13)
Cl15 C99 Cl14 123(2)
Cl15 C99 Cl16 115.7(17)
Cl14 C99 Cl16 105.8(18)
N9 C100 C102 115.5(13)
C101 C102 C100 113.1(18)

loop_
_geom_bond_atom_site_label_1
_geom_bond_atom_site_label_2
_geom_bond_distance
C12 C11 1.37(2)
C12 C13 1.37(2)
C14 C15 1.39(2)
C14 C13 1.40(2)
C14 C17 1.49(2)
C11 C16 1.36(2)
C11 O2 1.394(17)
C35 C34 1.34(2)
C35 C36 1.44(3)
C10 O2 1.42(2)
C10 C9 1.58(3)
C16 C15 1.41(2)
C36 C37 1.28(2)
C34 C39 1.30(2)
C34 O4 1.40(2)
C41 N5 1.392(10)
C41 C42 1.49(2)
C37 C38 1.36(2)
C37 C40 1.58(2)
C23 C28 1.39(2)
C23 C24 1.43(3)
C23 C22 1.45(2)
C17 N6 1.457(19)
C40 N5 1.49(2)
C19 N7 1.48(2)
C19 C18 1.50(2)
C39 C38 1.46(2)
C22 N4 1.48(2)
C24 C25 1.38(2)
C18 N6 1.396(19)
C21 C20 1.43(2)
C21 N4 1.46(2)
C8 N2 1.49(2)
C8 C80 1.57(2)
C26 C25 1.28(2)
C26 O5 1.41(2)
C26 C27 1.43(3)
C42 N7 1.52(2)
C27 C28 1.44(3)
C32 O3 1.22(3)
C32 N1 1.38(3)
C32 C33 1.49(3)
C31A C83 1.541(10)
C31A N1 1.57(4)
C31B N1 1.38(5)
C31B C83 1.541(11)
C9 O1 1.13(2)
C9 N2 1.34(2)
C33 O4 1.41(2)
C20 N7 1.48(2)
C29 O5 1.41(2)
C29 C66 1.56(3)
N3 C66 1.29(3)
N3 C88 1.42(2)
O6 N10 1.357(16)
C47 C46 1.35(2)
C47 C48 1.37(2)
C45 C46 1.35(2)
C45 N10 1.388(19)
C49 N10 1.345(18)
C49 C48 1.40(2)
C46 C50 1.48(2)
C48 C54 1.48(2)
C50 O8 1.262(17)
C50 N8 1.366(19)
C52 C51 1.48(3)
C52 C53 1.55(3)
C51 N8 1.45(2)
N9 C54 1.353(18)
N9 C100 1.423(10)
C54 O7 1.257(18)
O19 C66 1.38(3)
Cl11 C89 1.71(2)
Cl10 C89 1.64(2)
Cl7 C89 1.82(2)
Cl14 C99 1.67(3)
C79 C86 1.28(2)
C79 C80 1.39(2)
C79 C87 1.46(2)
C80 C81 1.53(2)
C81 C83 1.34(2)
C81 C82 1.540(10)
C84 C85 1.535(10)
C85 C83 1.299(19)
C85 C86 1.38(2)
C86 C88 1.53(3)
C99 Cl15 1.64(3)
C99 Cl16 1.73(3)
C100 C102 1.534(10)
C101 C102 1.528(10)

loop_
_platon_squeeze_void_nr
_platon_squeeze_void_average_x
_platon_squeeze_void_average_y
_platon_squeeze_void_average_z
_platon_squeeze_void_volume
_platon_squeeze_void_count_electrons
1 0.500 0.000 -0.001 965.1 290.4
2 1.000 0.500 0.089 965.2 290.4
3 0.500 0.264 0.250 155.5 46.4
4 1.000 0.764 0.250 155.5 46.4
5 0.500 0.502 0.250 63.6 -0.8
6 1.000 1.002 0.250 63.6 -0.8
7 1.000 0.221 0.250 31.4 9.9
8 0.500 0.721 0.250 31.4 9.9
9 1.000 0.236 0.750 155.0 46.0
10 0.500 0.736 0.750 155.0 46.0
11 1.000 -0.002 0.750 63.6 -1.0
12 0.500 0.498 0.750 63.6 -1.0
13 0.500 0.279 0.750 31.8 9.2
14 1.000 0.779 0.750 31.8 9.2
